data_7715573
loop_
_publ_author_name
'Terlecki, Micha&#x142;'
'Kornowicz, Arkadiusz'
'Sacharczuk, Kornel'
'Justyniak, Iwona'
'Lewi&#x144;ski, Janusz'

_publ_section_title
;
 Synthesis, polymorphism, and shape complementarity-induced
 co-crystallization of hexanuclear Co(II) clusters capped by a flexible
 heteroligand shell.
;
_journal_issue 16
_journal_name_full 'Dalton transactions (Cambridge, England : 2003)'
_journal_page_first 7012
_journal_page_last 7022
_journal_paper_doi 10.1039/d4dt00261j
_journal_volume 53
_journal_year 2024
_chemical_formula_sum 'C92 H176 Co12 N12 O34'
_chemical_formula_weight 2701.60
_space_group_crystal_system triclinic
_space_group_IT_number 2
_space_group_name_Hall '-P 1'
_space_group_name_H-M_alt 'P -1'
_atom_sites_solution_hydrogens geom
_audit_creation_method SHELXL-2018/3
_audit_update_record
;
2024-01-24 deposited with the CCDC.	2024-03-28 downloaded from the CCDC.
;
_cell_angle_alpha 93.061(3)
_cell_angle_beta 91.191(3)
_cell_angle_gamma 91.462(3)
_cell_formula_units_Z 1
_cell_length_a 10.1181(4)
_cell_length_b 16.2501(6)
_cell_length_c 17.1906(7)
_cell_measurement_reflns_used 7980
_cell_measurement_temperature 100(2)
_cell_measurement_theta_max 28.175
_cell_measurement_theta_min 2.875
_cell_volume 2820.83(19)
_computing_cell_refinement
;
CrysAlisPro, Agilent Technologies,
Version 1.171.35.19 (release 27-10-2011 CrysAlis171 .NET)
(compiled Oct 27 2011,15:02:11)
;
_computing_data_collection
;
CrysAlisPro, Agilent Technologies,
Version 1.171.35.19 (release 27-10-2011 CrysAlis171 .NET)
(compiled Oct 27 2011,15:02:11)
;
_computing_data_reduction
;
CrysAlisPro, Agilent Technologies,
Version 1.171.35.19 (release 27-10-2011 CrysAlis171 .NET)
(compiled Oct 27 2011,15:02:11)
;
_computing_molecular_graphics
;
CrystalMaker (Palmer, D. C. (2014) CrystalMaker Software Ltd, Begbroke, Oxfordshire, England.)
ORTEP III (Farrugia, L. J. (2012). J. Appl. Cryst. 45, 849-854.)
;
_computing_publication_material
;
WinGX: Farrugia, L. J. (2012). J. Appl. Cryst. 45, 849-854.)
;
_computing_structure_refinement 'SHELXL-2018/3 (Sheldrick, 2018)'
_computing_structure_solution 'SHELXT (Sheldrick, G. M. (2015). Acta Cryst. A71, 3-8)'
_diffrn_ambient_temperature 100(2)
_diffrn_detector_area_resol_mean 16.2974
_diffrn_measured_fraction_theta_full 0.998
_diffrn_measured_fraction_theta_max 0.984
_diffrn_measurement_device_type 'SuperNova, Dual, Cu at zero, Eos'
_diffrn_measurement_method '\w scans'
_diffrn_radiation_type MoK\a
_diffrn_radiation_wavelength 0.71073
_diffrn_reflns_av_R_equivalents 0.0280
_diffrn_reflns_av_unetI/netI 0.0461
_diffrn_reflns_Laue_measured_fraction_full 0.998
_diffrn_reflns_Laue_measured_fraction_max 0.984
_diffrn_reflns_limit_h_max 12
_diffrn_reflns_limit_h_min -12
_diffrn_reflns_limit_k_max 18
_diffrn_reflns_limit_k_min -20
_diffrn_reflns_limit_l_max 21
_diffrn_reflns_limit_l_min -21
_diffrn_reflns_number 22897
_diffrn_reflns_point_group_measured_fraction_full 0.998
_diffrn_reflns_point_group_measured_fraction_max 0.984
_diffrn_reflns_theta_full 25.242
_diffrn_reflns_theta_max 27.000
_diffrn_reflns_theta_min 3.079
_exptl_absorpt_coefficient_mu 1.795
_exptl_absorpt_correction_T_max 0.914
_exptl_absorpt_correction_T_min 0.824
_exptl_absorpt_correction_type multi-scan
_exptl_absorpt_process_details
;
CrysAlisPro, Agilent Technologies,
Version 1.171.35.19 (release 27-10-2011 CrysAlis171 .NET)
(compiled Oct 27 2011,15:02:11)
Empirical absorption correction using spherical harmonics,
 implemented in SCALE3 ABSPACK scaling algorithm.
;
_exptl_crystal_colour violet-pink
_exptl_crystal_density_diffrn 1.590
_exptl_crystal_description block
_exptl_crystal_F_000 1408
_exptl_crystal_size_max 0.17
_exptl_crystal_size_mid 0.09
_exptl_crystal_size_min 0.05
_refine_diff_density_max 0.536
_refine_diff_density_min -0.559
_refine_diff_density_rms 0.078
_refine_ls_extinction_method none
_refine_ls_goodness_of_fit_ref 1.040
_refine_ls_hydrogen_treatment constr
_refine_ls_matrix_type full
_refine_ls_number_parameters 710
_refine_ls_number_reflns 12114
_refine_ls_number_restraints 42
_refine_ls_restrained_S_all 1.039
_refine_ls_R_factor_all 0.0406
_refine_ls_R_factor_gt 0.0321
_refine_ls_shift/su_max 0.001
_refine_ls_shift/su_mean 0.000
_refine_ls_structure_factor_coef Fsqd
_refine_ls_weighting_details 'w=1/[\s^2^(Fo^2^)+(0.0215P)^2^+1.9524P] where P=(Fo^2^+2Fc^2^)/3'
_refine_ls_weighting_scheme calc
_refine_ls_wR_factor_gt 0.0682
_refine_ls_wR_factor_ref 0.0736
_reflns_Friedel_coverage 0.000
_reflns_number_gt 10369
_reflns_number_total 12114
_reflns_threshold_expression 'I > 2\s(I)'
_cod_data_source_file d4dt00261j2.cif
_cod_data_source_block 1_2
_cod_depositor_comments 'Adding full bibliography for 7715569--7715573.cif.'
_cod_database_code 7715573
_shelx_shelxl_version_number 2018/3
_shelx_space_group_comment
;
The symmetry employed for this shelxl refinement is uniquely defined
by the following loop, which should always be used as a source of
symmetry information in preference to the above space-group names.
They are only intended as comments.
;

loop_
_space_group_symop_operation_xyz
'x, y, z'
'-x, -y, -z'

loop_
_atom_site_label
_atom_site_type_symbol
_atom_site_fract_x
_atom_site_fract_y
_atom_site_fract_z
_atom_site_U_iso_or_equiv
_atom_site_adp_type
_atom_site_occupancy
_atom_site_site_symmetry_order
_atom_site_calc_flag
_atom_site_refinement_flags_posn
_atom_site_refinement_flags_adp
_atom_site_refinement_flags_occupancy
_atom_site_disorder_assembly
_atom_site_disorder_group
C1 C 0.1084(2) 0.80566(15) 0.17610(14) 0.0171(5) Uani 1 1 d . . . . .
H1A H 0.133852 0.760921 0.138451 0.021 Uiso 1 1 calc R U . . .
H1B H 0.012674 0.799057 0.185750 0.021 Uiso 1 1 calc R U . . .
C2 C 0.1869(2) 0.80036(15) 0.25208(14) 0.0180(5) Uani 1 1 d . . . . .
H2A H 0.159775 0.749784 0.277886 0.022 Uiso 1 1 calc R U . . .
H2B H 0.282358 0.797382 0.241118 0.022 Uiso 1 1 calc R U . . .
C3 C 0.0275(2) 0.87114(16) 0.33682(14) 0.0200(5) Uani 1 1 d . . . . .
H3A H -0.001926 0.813755 0.345061 0.024 Uiso 1 1 calc R U . . .
H3B H -0.036681 0.895880 0.301278 0.024 Uiso 1 1 calc R U . . .
C4 C 0.0396(2) 0.92189(17) 0.41489(14) 0.0236(6) Uani 1 1 d . . . . .
H4A H -0.009912 0.973485 0.412475 0.028 Uiso 1 1 calc R U . . .
H4B H 0.004759 0.889874 0.457740 0.028 Uiso 1 1 calc R U . . .
C5 C 0.1881(3) 0.94087(17) 0.42739(14) 0.0237(6) Uani 1 1 d . . . . .
H5A H 0.211349 0.997473 0.412818 0.028 Uiso 1 1 calc R U . . .
H5B H 0.215575 0.934747 0.482347 0.028 Uiso 1 1 calc R U . . .
C6 C 0.2522(2) 0.87697(16) 0.37362(14) 0.0185(5) Uani 1 1 d . . . . .
H6A H 0.342981 0.894777 0.360575 0.022 Uiso 1 1 calc R U . . .
H6B H 0.255282 0.822890 0.397427 0.022 Uiso 1 1 calc R U . . .
C7 C 0.4677(2) 1.03563(15) 0.23571(14) 0.0156(5) Uani 1 1 d . . . . .
C8 C 0.5924(2) 1.04739(17) 0.28633(15) 0.0231(6) Uani 1 1 d . . . . .
H8A H 0.669261 1.052688 0.253050 0.035 Uiso 1 1 calc R U . . .
H8B H 0.602438 0.999654 0.318250 0.035 Uiso 1 1 calc R U . . .
H8C H 0.585813 1.097414 0.320332 0.035 Uiso 1 1 calc R U . . .
C9 C -0.0841(2) 0.76891(15) 0.01648(14) 0.0187(5) Uani 1 1 d . . . . .
H9A H -0.097141 0.775978 0.073344 0.022 Uiso 1 1 calc R U . . .
H9B H -0.029098 0.720137 0.006448 0.022 Uiso 1 1 calc R U . . .
C10 C -0.2171(2) 0.75571(15) -0.02544(14) 0.0177(5) Uani 1 1 d . . . . .
H10A H -0.253953 0.700407 -0.015216 0.021 Uiso 1 1 calc R U . . .
H10B H -0.279339 0.797304 -0.005219 0.021 Uiso 1 1 calc R U . . .
C11 C -0.3332(2) 0.75737(16) -0.15070(14) 0.0200(5) Uani 1 1 d . . . . .
H11A H -0.382590 0.808671 -0.141393 0.024 Uiso 1 1 calc R U . . .
H11B H -0.387309 0.710093 -0.134027 0.024 Uiso 1 1 calc R U . . .
C12 C -0.2961(3) 0.74526(17) -0.23603(15) 0.0259(6) Uani 1 1 d . . . . .
H12A H -0.273053 0.798630 -0.258170 0.031 Uiso 1 1 calc R U . . .
H12B H -0.369541 0.718050 -0.267454 0.031 Uiso 1 1 calc R U . . .
C13 C -0.1748(3) 0.68948(17) -0.23337(15) 0.0261(6) Uani 1 1 d . . . . .
H13A H -0.199383 0.632115 -0.251297 0.031 Uiso 1 1 calc R U . . .
H13B H -0.103745 0.710097 -0.266578 0.031 Uiso 1 1 calc R U . . .
C14 C -0.1300(2) 0.69404(16) -0.14709(15) 0.0215(5) Uani 1 1 d . . . . .
H14A H -0.151478 0.641615 -0.122779 0.026 Uiso 1 1 calc R U . . .
H14B H -0.033420 0.705109 -0.141994 0.026 Uiso 1 1 calc R U . . .
C15 C 0.0101(2) 1.11084(15) 0.27342(14) 0.0172(5) Uani 1 1 d . . . . .
C16 C -0.0543(3) 1.14774(18) 0.34564(15) 0.0257(6) Uani 1 1 d . . . . .
H16A H 0.010616 1.152343 0.388867 0.038 Uiso 1 1 calc R U . . .
H16B H -0.128841 1.112124 0.359502 0.038 Uiso 1 1 calc R U . . .
H16C H -0.086271 1.202588 0.335243 0.038 Uiso 1 1 calc R U . . .
C17 C 0.1240(2) 0.47576(16) 0.62442(14) 0.0188(5) Uani 1 1 d . . . . .
H17A H 0.079921 0.459530 0.573782 0.023 Uiso 1 1 calc R U . . .
H17B H 0.113182 0.535663 0.635001 0.023 Uiso 1 1 calc R U . . .
C18 C 0.0620(2) 0.42837(16) 0.68861(14) 0.0203(5) Uani 1 1 d . . . . .
H18A H -0.033494 0.439943 0.690682 0.024 Uiso 1 1 calc R U . . .
H18B H 0.071000 0.368507 0.676789 0.024 Uiso 1 1 calc R U . . .
C19 C 0.0846(2) 0.39388(16) 0.82486(15) 0.0214(5) Uani 1 1 d . . . . .
H19A H 0.133334 0.341886 0.819460 0.026 Uiso 1 1 calc R U . . .
H19B H -0.011462 0.380944 0.820422 0.026 Uiso 1 1 calc R U . . .
C20 C 0.1199(3) 0.44070(18) 0.90253(16) 0.0312(7) Uani 1 1 d . . . . .
H20A H 0.206039 0.423204 0.923377 0.037 Uiso 1 1 calc R U . . .
H20B H 0.051179 0.430930 0.941419 0.037 Uiso 1 1 calc R U . . .
C21 C 0.1268(3) 0.53178(17) 0.88341(15) 0.0255(6) Uani 1 1 d . . . . .
H21A H 0.068017 0.564888 0.917337 0.031 Uiso 1 1 calc R U . . .
H21B H 0.218281 0.554508 0.889867 0.031 Uiso 1 1 calc R U . . .
C22 C 0.0803(2) 0.53118(16) 0.79881(14) 0.0198(5) Uani 1 1 d . . . . .
H22A H -0.017165 0.534306 0.794696 0.024 Uiso 1 1 calc R U . . .
H22B H 0.120805 0.577829 0.772248 0.024 Uiso 1 1 calc R U . . .
C23 C 0.3615(2) 0.63318(14) 0.71012(13) 0.0140(5) Uani 1 1 d . . . . .
C24 C 0.3324(3) 0.71754(15) 0.74664(15) 0.0217(5) Uani 1 1 d . . . . .
H24A H 0.347217 0.759356 0.708511 0.033 Uiso 1 1 calc R U . . .
H24B H 0.391028 0.729404 0.792173 0.033 Uiso 1 1 calc R U . . .
H24C H 0.240145 0.718402 0.762857 0.033 Uiso 1 1 calc R U . . .
C25 C 0.3320(2) 0.39066(15) 0.43866(13) 0.0146(5) Uani 1 1 d . . . . .
H25A H 0.368754 0.370042 0.388584 0.017 Uiso 1 1 calc R U . . .
H25B H 0.271175 0.435581 0.427770 0.017 Uiso 1 1 calc R U . . .
C26 C 0.2560(2) 0.32119(15) 0.47504(14) 0.0171(5) Uani 1 1 d . . . . .
H26A H 0.202131 0.344266 0.517984 0.021 Uiso 1 1 calc R U . . .
H26B H 0.195177 0.293504 0.435439 0.021 Uiso 1 1 calc R U . . .
C27 C 0.4164(2) 0.21341(15) 0.44321(14) 0.0193(5) Uani 1 1 d . . . . .
H27A H 0.490690 0.246579 0.423489 0.023 Uiso 1 1 calc R U . . .
H27B H 0.355134 0.196580 0.399240 0.023 Uiso 1 1 calc R U . . .
C28 C 0.4669(3) 0.13809(17) 0.48352(16) 0.0309(7) Uani 1 1 d . . . . .
H28A H 0.557013 0.149144 0.505738 0.037 Uiso 1 1 calc R U . . .
H28B H 0.468695 0.089493 0.446327 0.037 Uiso 1 1 calc R U . . .
C29 C 0.3677(3) 0.12354(16) 0.54843(16) 0.0313(7) Uani 1 1 d . . . . .
H29A H 0.320303 0.069754 0.539168 0.038 Uiso 1 1 calc R U . . .
H29B H 0.413322 0.124778 0.600007 0.038 Uiso 1 1 calc R U . . .
C30 C 0.2726(3) 0.19436(16) 0.54404(15) 0.0248(6) Uani 1 1 d . . . . .
H30A H 0.192140 0.176841 0.513102 0.030 Uiso 1 1 calc R U . . .
H30B H 0.246125 0.213852 0.596865 0.030 Uiso 1 1 calc R U . . .
C31 C 0.2499(2) 0.64948(15) 0.48060(13) 0.0145(5) Uani 1 1 d . . . . .
C32 C 0.1191(2) 0.68962(17) 0.49649(16) 0.0251(6) Uani 1 1 d . . . . .
H32A H 0.065739 0.688566 0.448204 0.038 Uiso 1 1 calc R U . . .
H32B H 0.135200 0.746876 0.515920 0.038 Uiso 1 1 calc R U . . .
H32C H 0.071727 0.659420 0.535642 0.038 Uiso 1 1 calc R U . . .
C33 C 0.3937(2) 0.26473(15) 0.72041(13) 0.0147(5) Uani 1 1 d . . . . .
C34 C 0.3758(3) 0.18645(16) 0.76469(15) 0.0224(6) Uani 1 1 d . . . . .
H34A H 0.302585 0.152690 0.740894 0.034 Uiso 1 1 calc R U . . .
H34B H 0.356168 0.201230 0.819165 0.034 Uiso 1 1 calc R U . . .
H34C H 0.457312 0.155144 0.762459 0.034 Uiso 1 1 calc R U . . .
C37 C 0.6436(3) 0.49561(18) 0.92981(16) 0.0325(7) Uani 1 1 d . . . . .
H37A H 0.622830 0.526257 0.979183 0.039 Uiso 0.831(9) 1 calc R U P A -1
H37B H 0.736480 0.508242 0.916675 0.039 Uiso 0.831(9) 1 calc R U P A -1
H37C H 0.729001 0.526372 0.927291 0.039 Uiso 0.169(9) 1 calc R U P A 2
H37D H 0.604719 0.507458 0.981452 0.039 Uiso 0.169(9) 1 calc R U P A 2
C38 C 0.5480(3) 0.51764(17) 0.86340(17) 0.0340(7) Uani 1 1 d . . . . .
H38A H 0.464429 0.538153 0.885178 0.041 Uiso 1 1 calc R U . . .
H38B H 0.588248 0.561302 0.832801 0.041 Uiso 1 1 calc R U . . .
C41 C 0.2712(2) 0.84545(14) -0.08263(13) 0.0149(5) Uani 1 1 d . . . . .
H41A H 0.339572 0.850911 -0.122514 0.018 Uiso 1 1 calc R U . . .
H41B H 0.183287 0.838498 -0.108902 0.018 Uiso 1 1 calc R U . . .
C42 C 0.2990(2) 0.77373(15) -0.03194(14) 0.0188(5) Uani 1 1 d . . . . .
H42A H 0.344107 0.729329 -0.061824 0.023 Uiso 1 1 calc R U . . .
H42B H 0.215963 0.750856 -0.011277 0.023 Uiso 1 1 calc R U . . .
C43 C 0.3896(2) 0.81171(15) 0.03478(14) 0.0179(5) Uani 1 1 d . . . . .
H43A H 0.350913 0.802695 0.086161 0.021 Uiso 1 1 calc R U . . .
H43B H 0.478297 0.787417 0.033100 0.021 Uiso 1 1 calc R U . . .
C44 C 0.3977(2) 0.90348(15) 0.01979(14) 0.0153(5) Uani 1 1 d . . . . .
H44A H 0.400636 0.937336 0.069439 0.018 Uiso 1 1 calc R U . . .
H44B H 0.477258 0.916755 -0.010199 0.018 Uiso 1 1 calc R U . . .
C45 C 0.2834(2) 0.99725(14) -0.06497(13) 0.0138(5) Uani 1 1 d . . . . .
H45A H 0.360871 0.997652 -0.099166 0.017 Uiso 1 1 calc R U . . .
H45B H 0.294806 1.043541 -0.025375 0.017 Uiso 1 1 calc R U . . .
C46 C 0.1574(2) 1.00820(15) -0.11333(13) 0.0135(5) Uani 1 1 d . . . . .
H46A H 0.150428 1.066643 -0.126078 0.016 Uiso 1 1 calc R U . . .
H46B H 0.160741 0.974262 -0.162793 0.016 Uiso 1 1 calc R U . . .
Co1 Co 0.19226(3) 0.97229(2) 0.21865(2) 0.01232(7) Uani 1 1 d . . . . .
Co2 Co 0.09826(3) 0.93266(2) 0.04180(2) 0.01039(7) Uani 1 1 d . . . . .
Co3 Co 0.07950(3) 1.11934(2) 0.10818(2) 0.01179(7) Uani 1 1 d . . . . .
Co4 Co 0.34972(3) 0.44853(2) 0.72488(2) 0.01223(7) Uani 1 1 d . . . . .
Co5 Co 0.40080(3) 0.52346(2) 0.56651(2) 0.01096(7) Uani 1 1 d . . . . .
Co6 Co 0.47996(3) 0.34355(2) 0.57650(2) 0.01187(7) Uani 1 1 d . . . . .
N1 N 0.16323(18) 0.87314(12) 0.30383(11) 0.0145(4) Uani 1 1 d . . . . .
N2 N -0.20337(18) 0.76263(12) -0.10979(11) 0.0156(4) Uani 1 1 d . . . . .
N3 N 0.12563(19) 0.45147(12) 0.76528(11) 0.0162(4) Uani 1 1 d . . . . .
N4 N 0.34677(19) 0.26031(12) 0.50558(11) 0.0160(4) Uani 1 1 d . . . . .
N5 N 0.5218(2) 0.44298(14) 0.81362(12) 0.0206(5) Uani 1 1 d . . . . .
N6 N 0.27525(17) 0.91816(12) -0.02589(11) 0.0120(4) Uani 1 1 d . . . . .
O1 O 0.13449(16) 0.88251(10) 0.14532(9) 0.0158(3) Uani 1 1 d . . . . .
O2 O 0.21132(15) 1.03590(10) 0.11689(9) 0.0129(3) Uani 1 1 d . . . . .
H2 H 0.303103 1.050662 0.101070 0.019 Uiso 1 1 calc R U . . .
O3 O 0.37406(16) 0.99406(11) 0.26465(10) 0.0236(4) Uani 1 1 d . . . . .
O4 O 0.46457(15) 1.06650(11) 0.17158(10) 0.0207(4) Uani 1 1 d . . . . .
O5 O 0.06944(17) 1.04462(11) 0.28142(10) 0.0220(4) Uani 1 1 d . . . . .
O6 O -0.00062(15) 1.14898(10) 0.21181(9) 0.0166(4) Uani 1 1 d . . . . .
O7 O -0.01967(15) 0.83949(10) -0.01014(9) 0.0150(3) Uani 1 1 d . . . . .
O8 O 0.04571(14) 0.98393(10) -0.07090(9) 0.0116(3) Uani 1 1 d . . . . .
O9 O 0.35595(16) 0.57388(10) 0.75434(9) 0.0164(3) Uani 1 1 d . . . . .
O10 O 0.38871(15) 0.62886(10) 0.63897(9) 0.0160(3) Uani 1 1 d . . . . .
O11 O 0.25951(14) 0.45801(10) 0.62146(9) 0.0140(3) Uani 1 1 d . . . . .
O17 O 0.33987(15) 0.69514(10) 0.45398(10) 0.0176(4) Uani 1 1 d . . . . .
O13 O 0.51018(14) 0.44760(10) 0.64742(9) 0.0123(3) Uani 1 1 d . . . . .
O14 O 0.47576(15) 0.26376(10) 0.66646(9) 0.0156(3) Uani 1 1 d . . . . .
O15 O 0.32160(16) 0.32421(10) 0.74016(10) 0.0192(4) Uani 1 1 d . . . . .
O16 O 0.25901(15) 0.57494(10) 0.49337(9) 0.0158(3) Uani 1 1 d . . . . .
O12 O 0.43727(14) 0.42212(10) 0.48942(9) 0.0125(3) Uani 1 1 d . . . . .
C39 C 0.6349(3) 0.41902(19) 0.76288(16) 0.0180(7) Uani 0.831(5) 1 d . U P A -1
H39A H 0.719580 0.432465 0.791218 0.022 Uiso 0.831(5) 1 calc R U P A -1
H39B H 0.630324 0.358816 0.750414 0.022 Uiso 0.831(5) 1 calc R U P A -1
C39A C 0.6282(14) 0.4932(9) 0.7633(8) 0.0177(12) Uani 0.169(5) 1 d . U P A 2
H39C H 0.605192 0.552139 0.764607 0.021 Uiso 0.169(5) 1 calc R U P A 2
H39D H 0.717313 0.489432 0.787494 0.021 Uiso 0.169(5) 1 calc R U P A 2
C40 C 0.6305(2) 0.46363(17) 0.68904(14) 0.0214(6) Uani 1 1 d . . . . .
H40A H 0.641329 0.523642 0.701508 0.026 Uiso 0.831(5) 1 calc R U P A -1
H40B H 0.704910 0.446234 0.656012 0.026 Uiso 0.831(5) 1 calc R U P A -1
H40C H 0.679393 0.411592 0.688184 0.026 Uiso 0.169(5) 1 calc R U P A 2
H40D H 0.683217 0.503198 0.659707 0.026 Uiso 0.169(5) 1 calc R U P A 2
C35 C 0.5099(4) 0.3791(2) 0.8751(2) 0.0243(8) Uani 0.831(9) 1 d . U P A -1
H35A H 0.522072 0.322933 0.851541 0.029 Uiso 0.831(9) 1 calc R U P A -1
H35B H 0.421888 0.381028 0.899163 0.029 Uiso 0.831(9) 1 calc R U P A -1
C36 C 0.6200(5) 0.4020(2) 0.9363(2) 0.0261(8) Uani 0.831(9) 1 d . U P A -1
H36A H 0.701314 0.371537 0.924519 0.031 Uiso 0.831(9) 1 calc R U P A -1
H36B H 0.591202 0.389556 0.989193 0.031 Uiso 0.831(9) 1 calc R U P A -1
C35A C 0.563(2) 0.3832(11) 0.8476(12) 0.0250(10) Uani 0.169(9) 1 d . U P A 2
H35C H 0.609548 0.346117 0.810423 0.030 Uiso 0.169(9) 1 calc R U P A 2
H35D H 0.487457 0.351862 0.868294 0.030 Uiso 0.169(9) 1 calc R U P A 2
C36A C 0.659(2) 0.4133(13) 0.9158(12) 0.0251(10) Uani 0.169(9) 1 d . U P A 2
H36C H 0.638988 0.383524 0.963061 0.030 Uiso 0.169(9) 1 calc R U P A 2
H36D H 0.751641 0.402382 0.901521 0.030 Uiso 0.169(9) 1 calc R U P A 2

loop_
_atom_site_aniso_label
_atom_site_aniso_U_11
_atom_site_aniso_U_22
_atom_site_aniso_U_33
_atom_site_aniso_U_23
_atom_site_aniso_U_13
_atom_site_aniso_U_12
C1 0.0241(12) 0.0132(12) 0.0139(12) 0.0010(9) -0.0022(9) -0.0007(10)
C2 0.0235(12) 0.0158(13) 0.0147(12) 0.0032(10) -0.0013(10) 0.0003(10)
C3 0.0187(12) 0.0223(14) 0.0188(13) 0.0016(10) 0.0015(10) -0.0044(10)
C4 0.0286(14) 0.0270(15) 0.0152(13) 0.0004(11) 0.0069(10) -0.0008(11)
C5 0.0344(15) 0.0236(15) 0.0125(13) 0.0020(10) -0.0028(10) -0.0070(11)
C6 0.0205(12) 0.0215(14) 0.0139(12) 0.0068(10) -0.0031(9) -0.0028(10)
C7 0.0186(12) 0.0121(12) 0.0160(12) -0.0020(9) 0.0010(9) 0.0025(9)
C8 0.0209(13) 0.0283(15) 0.0198(14) 0.0031(11) -0.0029(10) -0.0075(11)
C9 0.0257(13) 0.0139(13) 0.0165(13) 0.0045(10) -0.0035(10) -0.0047(10)
C10 0.0205(12) 0.0147(13) 0.0175(13) 0.0018(10) -0.0012(10) -0.0068(10)
C11 0.0197(12) 0.0161(13) 0.0237(14) -0.0001(10) -0.0090(10) -0.0013(10)
C12 0.0285(14) 0.0244(15) 0.0236(14) -0.0026(11) -0.0086(11) -0.0032(11)
C13 0.0328(15) 0.0193(14) 0.0245(14) -0.0105(11) -0.0023(11) -0.0027(11)
C14 0.0253(13) 0.0129(13) 0.0256(14) -0.0030(10) -0.0029(11) 0.0016(10)
C15 0.0167(12) 0.0180(13) 0.0165(12) -0.0024(10) -0.0009(9) 0.0007(10)
C16 0.0328(15) 0.0285(16) 0.0161(13) -0.0010(11) 0.0028(11) 0.0111(12)
C17 0.0147(11) 0.0238(14) 0.0178(13) 0.0007(10) 0.0009(9) 0.0005(10)
C18 0.0158(12) 0.0235(14) 0.0214(13) -0.0001(11) 0.0030(10) -0.0031(10)
C19 0.0220(13) 0.0207(14) 0.0226(14) 0.0071(11) 0.0083(10) 0.0012(10)
C20 0.0398(16) 0.0336(17) 0.0213(15) 0.0081(12) 0.0050(12) 0.0031(13)
C21 0.0319(15) 0.0263(15) 0.0186(14) -0.0016(11) 0.0076(11) 0.0033(12)
C22 0.0227(13) 0.0168(13) 0.0206(13) 0.0008(10) 0.0081(10) 0.0049(10)
C23 0.0135(11) 0.0126(12) 0.0156(12) -0.0008(9) -0.0003(9) -0.0014(9)
C24 0.0318(14) 0.0137(13) 0.0194(13) -0.0025(10) 0.0030(11) 0.0031(10)
C25 0.0150(11) 0.0158(13) 0.0123(12) -0.0033(9) -0.0027(9) -0.0004(9)
C26 0.0136(11) 0.0200(13) 0.0170(12) -0.0037(10) -0.0024(9) -0.0025(9)
C27 0.0284(13) 0.0156(13) 0.0133(12) -0.0018(10) -0.0011(10) -0.0016(10)
C28 0.0468(17) 0.0187(15) 0.0268(15) 0.0016(12) -0.0069(13) 0.0025(12)
C29 0.0592(19) 0.0131(14) 0.0206(14) 0.0029(11) -0.0110(13) -0.0115(13)
C30 0.0296(14) 0.0256(15) 0.0186(13) 0.0060(11) -0.0042(11) -0.0176(11)
C31 0.0166(11) 0.0184(13) 0.0081(11) -0.0015(9) -0.0014(9) -0.0003(9)
C32 0.0195(13) 0.0214(15) 0.0350(16) 0.0027(12) 0.0090(11) 0.0038(10)
C33 0.0187(12) 0.0125(12) 0.0127(12) -0.0006(9) -0.0032(9) -0.0010(9)
C34 0.0316(14) 0.0177(14) 0.0185(13) 0.0034(10) 0.0058(11) 0.0024(11)
C37 0.0517(18) 0.0254(16) 0.0196(15) 0.0015(12) -0.0176(13) -0.0027(13)
C38 0.0556(19) 0.0156(14) 0.0295(16) -0.0038(12) -0.0234(14) 0.0029(13)
C41 0.0167(11) 0.0150(12) 0.0128(12) -0.0021(9) -0.0002(9) 0.0020(9)
C42 0.0241(13) 0.0142(13) 0.0182(13) 0.0001(10) -0.0005(10) 0.0022(10)
C43 0.0149(11) 0.0207(14) 0.0185(13) 0.0035(10) 0.0003(9) 0.0051(10)
C44 0.0130(11) 0.0195(13) 0.0134(12) 0.0001(10) -0.0014(9) 0.0018(9)
C45 0.0151(11) 0.0124(12) 0.0137(12) 0.0004(9) 0.0029(9) -0.0015(9)
C46 0.0154(11) 0.0137(12) 0.0115(11) 0.0014(9) 0.0022(9) -0.0004(9)
Co1 0.01506(15) 0.01183(16) 0.00995(16) -0.00021(12) -0.00072(12) 0.00007(12)
Co2 0.01230(15) 0.00988(16) 0.00894(15) 0.00036(12) -0.00012(11) 0.00005(11)
Co3 0.01540(15) 0.01024(16) 0.00961(16) -0.00019(12) -0.00113(12) 0.00085(12)
Co4 0.01705(16) 0.00984(16) 0.00978(16) -0.00021(12) 0.00123(12) 0.00044(12)
Co5 0.01303(15) 0.01021(16) 0.00955(16) -0.00028(12) 0.00096(11) -0.00019(12)
Co6 0.01415(15) 0.01072(16) 0.01057(16) -0.00069(12) 0.00035(12) -0.00063(12)
N1 0.0159(10) 0.0182(11) 0.0093(10) 0.0013(8) -0.0005(7) -0.0007(8)
N2 0.0166(10) 0.0137(11) 0.0162(10) -0.0001(8) -0.0052(8) 0.0006(8)
N3 0.0202(10) 0.0139(11) 0.0149(10) 0.0017(8) 0.0045(8) 0.0012(8)
N4 0.0192(10) 0.0153(11) 0.0131(10) 0.0002(8) -0.0006(8) -0.0051(8)
N5 0.0251(11) 0.0250(12) 0.0113(10) -0.0011(9) -0.0003(8) -0.0002(9)
N6 0.0127(9) 0.0122(10) 0.0111(10) 0.0002(8) -0.0012(7) -0.0001(7)
O1 0.0246(9) 0.0108(9) 0.0120(8) 0.0021(6) -0.0029(7) -0.0008(7)
O2 0.0158(8) 0.0116(8) 0.0115(8) 0.0019(6) 0.0023(6) 0.0007(6)
O3 0.0200(9) 0.0299(11) 0.0209(10) 0.0093(8) -0.0056(7) -0.0091(8)
O4 0.0163(8) 0.0277(10) 0.0190(9) 0.0079(8) 0.0018(7) 0.0009(7)
O5 0.0301(10) 0.0211(10) 0.0154(9) 0.0013(7) 0.0049(7) 0.0091(8)
O6 0.0216(9) 0.0171(9) 0.0110(8) -0.0004(7) -0.0014(6) 0.0026(7)
O7 0.0204(8) 0.0111(8) 0.0131(8) 0.0013(7) -0.0028(6) -0.0053(6)
O8 0.0111(7) 0.0118(8) 0.0120(8) 0.0018(6) 0.0019(6) -0.0005(6)
O9 0.0224(9) 0.0123(9) 0.0144(9) 0.0001(7) 0.0017(7) 0.0002(7)
O10 0.0233(9) 0.0117(9) 0.0131(8) -0.0001(7) 0.0042(7) 0.0010(7)
O11 0.0132(8) 0.0160(9) 0.0126(8) -0.0003(7) -0.0007(6) -0.0009(6)
O17 0.0168(8) 0.0155(9) 0.0209(9) 0.0035(7) 0.0036(7) 0.0022(7)
O13 0.0128(8) 0.0125(8) 0.0112(8) -0.0012(6) -0.0014(6) -0.0009(6)
O14 0.0207(8) 0.0136(9) 0.0126(8) 0.0001(7) 0.0010(7) 0.0007(7)
O15 0.0232(9) 0.0127(9) 0.0221(9) 0.0016(7) 0.0062(7) 0.0016(7)
O16 0.0161(8) 0.0129(9) 0.0184(9) 0.0017(7) -0.0007(6) 0.0004(6)
O12 0.0134(8) 0.0126(8) 0.0109(8) -0.0017(6) -0.0010(6) -0.0025(6)
C39 0.0199(14) 0.0174(15) 0.0163(15) -0.0013(12) -0.0055(11) 0.0020(11)
C39A 0.020(2) 0.017(2) 0.016(2) -0.001(2) -0.005(2) 0.002(2)
C40 0.0168(12) 0.0319(16) 0.0148(13) -0.0003(11) -0.0029(9) -0.0045(10)
C35 0.043(2) 0.0169(13) 0.0126(16) 0.0032(11) -0.0051(14) 0.0002(13)
C36 0.046(2) 0.0194(14) 0.0128(16) 0.0017(12) -0.0076(14) 0.0012(13)
C35A 0.044(2) 0.0179(17) 0.012(2) 0.0026(16) -0.0066(17) 0.0006(17)
C36A 0.044(2) 0.0183(17) 0.013(2) 0.0028(16) -0.0062(17) 0.0004(17)

loop_
_atom_type_symbol
_atom_type_description
_atom_type_scat_dispersion_real
_atom_type_scat_dispersion_imag
_atom_type_scat_source
C C 0.0033 0.0016 'International Tables Vol C Tables 4.2.6.8 and 6.1.1.4'
H H 0.0000 0.0000 'International Tables Vol C Tables 4.2.6.8 and 6.1.1.4'
Co Co 0.3494 0.9721 'International Tables Vol C Tables 4.2.6.8 and 6.1.1.4'
N N 0.0061 0.0033 'International Tables Vol C Tables 4.2.6.8 and 6.1.1.4'
O O 0.0106 0.0060 'International Tables Vol C Tables 4.2.6.8 and 6.1.1.4'

loop_
_geom_angle_atom_site_label_1
_geom_angle_atom_site_label_2
_geom_angle_atom_site_label_3
_geom_angle
_geom_angle_site_symmetry_1
_geom_angle_site_symmetry_3
_geom_angle_publ_flag
O1 C1 C2 109.17(19) . . ?
O1 C1 H1A 109.8 . . ?
C2 C1 H1A 109.8 . . ?
O1 C1 H1B 109.8 . . ?
C2 C1 H1B 109.8 . . ?
H1A C1 H1B 108.3 . . ?
N1 C2 C1 109.85(19) . . ?
N1 C2 H2A 109.7 . . ?
C1 C2 H2A 109.7 . . ?
N1 C2 H2B 109.7 . . ?
C1 C2 H2B 109.7 . . ?
H2A C2 H2B 108.2 . . ?
N1 C3 C4 105.35(19) . . ?
N1 C3 H3A 110.7 . . ?
C4 C3 H3A 110.7 . . ?
N1 C3 H3B 110.7 . . ?
C4 C3 H3B 110.7 . . ?
H3A C3 H3B 108.8 . . ?
C5 C4 C3 105.2(2) . . ?
C5 C4 H4A 110.7 . . ?
C3 C4 H4A 110.7 . . ?
C5 C4 H4B 110.7 . . ?
C3 C4 H4B 110.7 . . ?
H4A C4 H4B 108.8 . . ?
C6 C5 C4 103.5(2) . . ?
C6 C5 H5A 111.1 . . ?
C4 C5 H5A 111.1 . . ?
C6 C5 H5B 111.1 . . ?
C4 C5 H5B 111.1 . . ?
H5A C5 H5B 109.0 . . ?
N1 C6 C5 102.74(19) . . ?
N1 C6 H6A 111.2 . . ?
C5 C6 H6A 111.2 . . ?
N1 C6 H6B 111.2 . . ?
C5 C6 H6B 111.2 . . ?
H6A C6 H6B 109.1 . . ?
O4 C7 O3 125.8(2) . . ?
O4 C7 C8 118.7(2) . . ?
O3 C7 C8 115.5(2) . . ?
C7 C8 H8A 109.5 . . ?
C7 C8 H8B 109.5 . . ?
H8A C8 H8B 109.5 . . ?
C7 C8 H8C 109.5 . . ?
H8A C8 H8C 109.5 . . ?
H8B C8 H8C 109.5 . . ?
O7 C9 C10 109.56(19) . . ?
O7 C9 H9A 109.8 . . ?
C10 C9 H9A 109.8 . . ?
O7 C9 H9B 109.8 . . ?
C10 C9 H9B 109.8 . . ?
H9A C9 H9B 108.2 . . ?
N2 C10 C9 110.69(19) . . ?
N2 C10 H10A 109.5 . . ?
C9 C10 H10A 109.5 . . ?
N2 C10 H10B 109.5 . . ?
C9 C10 H10B 109.5 . . ?
H10A C10 H10B 108.1 . . ?
N2 C11 C12 102.8(2) . . ?
N2 C11 H11A 111.2 . . ?
C12 C11 H11A 111.2 . . ?
N2 C11 H11B 111.2 . . ?
C12 C11 H11B 111.2 . . ?
H11A C11 H11B 109.1 . . ?
C11 C12 C13 103.6(2) . . ?
C11 C12 H12A 111.0 . . ?
C13 C12 H12A 111.0 . . ?
C11 C12 H12B 111.0 . . ?
C13 C12 H12B 111.0 . . ?
H12A C12 H12B 109.0 . . ?
C14 C13 C12 104.6(2) . . ?
C14 C13 H13A 110.8 . . ?
C12 C13 H13A 110.8 . . ?
C14 C13 H13B 110.8 . . ?
C12 C13 H13B 110.8 . . ?
H13A C13 H13B 108.9 . . ?
N2 C14 C13 105.56(19) . . ?
N2 C14 H14A 110.6 . . ?
C13 C14 H14A 110.6 . . ?
N2 C14 H14B 110.6 . . ?
C13 C14 H14B 110.6 . . ?
H14A C14 H14B 108.8 . . ?
O5 C15 O6 126.5(2) . . ?
O5 C15 C16 116.1(2) . . ?
O6 C15 C16 117.4(2) . . ?
C15 C16 H16A 109.5 . . ?
C15 C16 H16B 109.5 . . ?
H16A C16 H16B 109.5 . . ?
C15 C16 H16C 109.5 . . ?
H16A C16 H16C 109.5 . . ?
H16B C16 H16C 109.5 . . ?
O11 C17 C18 108.83(19) . . ?
O11 C17 H17A 109.9 . . ?
C18 C17 H17A 109.9 . . ?
O11 C17 H17B 109.9 . . ?
C18 C17 H17B 109.9 . . ?
H17A C17 H17B 108.3 . . ?
N3 C18 C17 111.26(19) . . ?
N3 C18 H18A 109.4 . . ?
C17 C18 H18A 109.4 . . ?
N3 C18 H18B 109.4 . . ?
C17 C18 H18B 109.4 . . ?
H18A C18 H18B 108.0 . . ?
N3 C19 C20 104.1(2) . . ?
N3 C19 H19A 110.9 . . ?
C20 C19 H19A 110.9 . . ?
N3 C19 H19B 110.9 . . ?
C20 C19 H19B 110.9 . . ?
H19A C19 H19B 109.0 . . ?
C19 C20 C21 104.9(2) . . ?
C19 C20 H20A 110.8 . . ?
C21 C20 H20A 110.8 . . ?
C19 C20 H20B 110.8 . . ?
C21 C20 H20B 110.8 . . ?
H20A C20 H20B 108.8 . . ?
C22 C21 C20 104.0(2) . . ?
C22 C21 H21A 111.0 . . ?
C20 C21 H21A 111.0 . . ?
C22 C21 H21B 111.0 . . ?
C20 C21 H21B 111.0 . . ?
H21A C21 H21B 109.0 . . ?
N3 C22 C21 103.59(19) . . ?
N3 C22 H22A 111.0 . . ?
C21 C22 H22A 111.0 . . ?
N3 C22 H22B 111.0 . . ?
C21 C22 H22B 111.0 . . ?
H22A C22 H22B 109.0 . . ?
O10 C23 O9 126.2(2) . . ?
O10 C23 C24 117.3(2) . . ?
O9 C23 C24 116.5(2) . . ?
C23 C24 H24A 109.5 . . ?
C23 C24 H24B 109.5 . . ?
H24A C24 H24B 109.5 . . ?
C23 C24 H24C 109.5 . . ?
H24A C24 H24C 109.5 . . ?
H24B C24 H24C 109.5 . . ?
O12 C25 C26 110.90(18) . . ?
O12 C25 H25A 109.5 . . ?
C26 C25 H25A 109.5 . . ?
O12 C25 H25B 109.5 . . ?
C26 C25 H25B 109.5 . . ?
H25A C25 H25B 108.0 . . ?
N4 C26 C25 111.06(18) . . ?
N4 C26 H26A 109.4 . . ?
C25 C26 H26A 109.4 . . ?
N4 C26 H26B 109.4 . . ?
C25 C26 H26B 109.4 . . ?
H26A C26 H26B 108.0 . . ?
N4 C27 C28 103.8(2) . . ?
N4 C27 H27A 111.0 . . ?
C28 C27 H27A 111.0 . . ?
N4 C27 H27B 111.0 . . ?
C28 C27 H27B 111.0 . . ?
H27A C27 H27B 109.0 . . ?
C27 C28 C29 104.9(2) . . ?
C27 C28 H28A 110.8 . . ?
C29 C28 H28A 110.8 . . ?
C27 C28 H28B 110.8 . . ?
C29 C28 H28B 110.8 . . ?
H28A C28 H28B 108.8 . . ?
C30 C29 C28 104.4(2) . . ?
C30 C29 H29A 110.9 . . ?
C28 C29 H29A 110.9 . . ?
C30 C29 H29B 110.9 . . ?
C28 C29 H29B 110.9 . . ?
H29A C29 H29B 108.9 . . ?
N4 C30 C29 105.3(2) . . ?
N4 C30 H30A 110.7 . . ?
C29 C30 H30A 110.7 . . ?
N4 C30 H30B 110.7 . . ?
C29 C30 H30B 110.7 . . ?
H30A C30 H30B 108.8 . . ?
O16 C31 O17 126.0(2) . . ?
O16 C31 C32 117.7(2) . . ?
O17 C31 C32 116.2(2) . . ?
C31 C32 H32A 109.5 . . ?
C31 C32 H32B 109.5 . . ?
H32A C32 H32B 109.5 . . ?
C31 C32 H32C 109.5 . . ?
H32A C32 H32C 109.5 . . ?
H32B C32 H32C 109.5 . . ?
O14 C33 O15 125.8(2) . . ?
O14 C33 C34 117.6(2) . . ?
O15 C33 C34 116.6(2) . . ?
C33 C34 H34A 109.5 . . ?
C33 C34 H34B 109.5 . . ?
H34A C34 H34B 109.5 . . ?
C33 C34 H34C 109.5 . . ?
H34A C34 H34C 109.5 . . ?
H34B C34 H34C 109.5 . . ?
C36A C37 C38 102.9(9) . . ?
C38 C37 C36 103.9(2) . . ?
C38 C37 H37A 111.0 . . ?
C36 C37 H37A 111.0 . . ?
C38 C37 H37B 111.0 . . ?
C36 C37 H37B 111.0 . . ?
H37A C37 H37B 109.0 . . ?
C36A C37 H37C 111.2 . . ?
C38 C37 H37C 111.2 . . ?
C36A C37 H37D 111.2 . . ?
C38 C37 H37D 111.2 . . ?
H37C C37 H37D 109.1 . . ?
N5 C38 C37 107.8(2) . . ?
N5 C38 H38A 110.1 . . ?
C37 C38 H38A 110.1 . . ?
N5 C38 H38B 110.1 . . ?
C37 C38 H38B 110.1 . . ?
H38A C38 H38B 108.5 . . ?
N6 C41 C42 103.35(18) . . ?
N6 C41 H41A 111.1 . . ?
C42 C41 H41A 111.1 . . ?
N6 C41 H41B 111.1 . . ?
C42 C41 H41B 111.1 . . ?
H41A C41 H41B 109.1 . . ?
C41 C42 C43 104.29(19) . . ?
C41 C42 H42A 110.9 . . ?
C43 C42 H42A 110.9 . . ?
C41 C42 H42B 110.9 . . ?
C43 C42 H42B 110.9 . . ?
H42A C42 H42B 108.9 . . ?
C44 C43 C42 104.32(18) . . ?
C44 C43 H43A 110.9 . . ?
C42 C43 H43A 110.9 . . ?
C44 C43 H43B 110.9 . . ?
C42 C43 H43B 110.9 . . ?
H43A C43 H43B 108.9 . . ?
N6 C44 C43 104.39(18) . . ?
N6 C44 H44A 110.9 . . ?
C43 C44 H44A 110.9 . . ?
N6 C44 H44B 110.9 . . ?
C43 C44 H44B 110.9 . . ?
H44A C44 H44B 108.9 . . ?
N6 C45 C46 109.92(18) . . ?
N6 C45 H45A 109.7 . . ?
C46 C45 H45A 109.7 . . ?
N6 C45 H45B 109.7 . . ?
C46 C45 H45B 109.7 . . ?
H45A C45 H45B 108.2 . . ?
O8 C46 C45 109.76(17) . . ?
O8 C46 H46A 109.7 . . ?
C45 C46 H46A 109.7 . . ?
O8 C46 H46B 109.7 . . ?
C45 C46 H46B 109.7 . . ?
H46A C46 H46B 108.2 . . ?
O1 Co1 O3 127.46(8) . . ?
O1 Co1 O5 124.60(7) . . ?
O3 Co1 O5 106.53(8) . . ?
O1 Co1 O2 82.60(6) . . ?
O3 Co1 O2 99.08(6) . . ?
O5 Co1 O2 102.10(6) . . ?
O1 Co1 N1 81.38(7) . . ?
O3 Co1 N1 88.53(7) . . ?
O5 Co1 N1 89.31(7) . . ?
O2 Co1 N1 163.74(7) . . ?
O1 Co2 O7 98.93(6) . . ?
O1 Co2 O8 101.69(6) . 2_575 ?
O7 Co2 O8 99.27(6) . 2_575 ?
O1 Co2 N6 106.79(7) . . ?
O7 Co2 N6 100.08(7) . . ?
O8 Co2 N6 142.34(7) 2_575 . ?
O1 Co2 O8 176.32(6) . . ?
O7 Co2 O8 78.16(6) . . ?
O8 Co2 O8 76.71(6) 2_575 . ?
N6 Co2 O8 76.09(6) . . ?
O1 Co2 O2 75.22(6) . . ?
O7 Co2 O2 171.26(6) . . ?
O8 Co2 O2 75.96(6) 2_575 . ?
N6 Co2 O2 87.93(6) . . ?
O8 Co2 O2 107.41(6) . . ?
O2 Co3 O7 123.86(7) . 2_575 ?
O2 Co3 O6 111.60(6) . . ?
O7 Co3 O6 124.25(7) 2_575 . ?
O2 Co3 O8 83.18(6) . 2_575 ?
O7 Co3 O8 82.52(6) 2_575 2_575 ?
O6 Co3 O8 99.76(6) . 2_575 ?
O2 Co3 N2 102.73(7) . 2_575 ?
O7 Co3 N2 80.79(7) 2_575 2_575 ?
O6 Co3 N2 93.12(7) . 2_575 ?
O8 Co3 N2 162.78(6) 2_575 2_575 ?
O11 Co4 O15 100.68(7) . . ?
O11 Co4 O9 95.49(7) . . ?
O15 Co4 O9 157.57(7) . . ?
O11 Co4 O13 77.44(6) . . ?
O15 Co4 O13 101.30(6) . . ?
O9 Co4 O13 97.29(6) . . ?
O11 Co4 N5 157.95(7) . . ?
O15 Co4 N5 85.87(7) . . ?
O9 Co4 N5 84.88(7) . . ?
O13 Co4 N5 80.64(7) . . ?
O11 Co4 N3 80.57(6) . . ?
O15 Co4 N3 81.77(7) . . ?
O9 Co4 N3 85.71(7) . . ?
O13 Co4 N3 157.99(6) . . ?
N5 Co4 N3 121.37(7) . . ?
O11 Co5 O10 95.26(6) . . ?
O11 Co5 O12 91.56(6) . . ?
O10 Co5 O12 172.68(6) . . ?
O11 Co5 O16 92.10(6) . . ?
O10 Co5 O16 87.37(6) . . ?
O12 Co5 O16 95.05(6) . . ?
O11 Co5 O12 172.60(6) . 2_666 ?
O10 Co5 O12 89.58(6) . 2_666 ?
O12 Co5 O12 83.37(6) . 2_666 ?
O16 Co5 O12 93.71(6) . 2_666 ?
O11 Co5 O13 74.67(6) . . ?
O10 Co5 O13 98.01(6) . . ?
O12 Co5 O13 81.22(6) . . ?
O16 Co5 O13 166.07(6) . . ?
O12 Co5 O13 99.15(6) 2_666 . ?
O17 Co6 O13 106.56(6) 2_666 . ?
O17 Co6 O12 101.57(6) 2_666 . ?
O13 Co6 O12 86.16(6) . . ?
O17 Co6 O14 90.78(6) 2_666 . ?
O13 Co6 O14 95.04(6) . . ?
O12 Co6 O14 166.72(6) . . ?
O17 Co6 N4 102.75(7) 2_666 . ?
O13 Co6 N4 150.03(7) . . ?
O12 Co6 N4 81.97(7) . . ?
O14 Co6 N4 90.64(7) . . ?
C2 N1 C6 111.82(18) . . ?
C2 N1 C3 112.17(19) . . ?
C6 N1 C3 103.84(18) . . ?
C2 N1 Co1 99.33(13) . . ?
C6 N1 Co1 116.85(14) . . ?
C3 N1 Co1 113.16(14) . . ?
C10 N2 C11 111.41(18) . . ?
C10 N2 C14 113.04(19) . . ?
C11 N2 C14 103.69(18) . . ?
C10 N2 Co3 99.09(13) . 2_575 ?
C11 N2 Co3 120.04(15) . 2_575 ?
C14 N2 Co3 109.93(14) . 2_575 ?
C22 N3 C18 112.47(19) . . ?
C22 N3 C19 102.02(18) . . ?
C18 N3 C19 111.21(19) . . ?
C22 N3 Co4 116.31(14) . . ?
C18 N3 Co4 97.65(13) . . ?
C19 N3 Co4 117.63(14) . . ?
C26 N4 C27 112.88(18) . . ?
C26 N4 C30 110.96(19) . . ?
C27 N4 C30 102.52(19) . . ?
C26 N4 Co6 99.44(14) . . ?
C27 N4 Co6 112.60(14) . . ?
C30 N4 Co6 118.88(15) . . ?
C35A N5 C38 108.7(8) . . ?
C38 N5 C39 113.9(2) . . ?
C38 N5 C35 100.4(2) . . ?
C39 N5 C35 107.3(2) . . ?
C35A N5 C39A 116.9(13) . . ?
C38 N5 C39A 77.8(5) . . ?
C35A N5 Co4 129.2(9) . . ?
C38 N5 Co4 115.94(16) . . ?
C39 N5 Co4 102.40(15) . . ?
C35 N5 Co4 117.09(18) . . ?
C39A N5 Co4 95.7(5) . . ?
C45 N6 C44 111.84(17) . . ?
C45 N6 C41 112.26(17) . . ?
C44 N6 C41 101.35(17) . . ?
C45 N6 Co2 101.96(13) . . ?
C44 N6 Co2 115.32(14) . . ?
C41 N6 Co2 114.56(14) . . ?
C1 O1 Co1 116.95(13) . . ?
C1 O1 Co2 135.15(14) . . ?
Co1 O1 Co2 106.98(7) . . ?
Co3 O2 Co1 112.11(7) . . ?
Co3 O2 Co2 96.80(6) . . ?
Co1 O2 Co2 92.59(6) . . ?
Co3 O2 H2 117.0 . . ?
Co1 O2 H2 117.0 . . ?
Co2 O2 H2 117.0 . . ?
C7 O3 Co1 126.88(15) . . ?
C15 O5 Co1 137.38(16) . . ?
C15 O6 Co3 127.18(16) . . ?
C9 O7 Co3 118.16(13) . 2_575 ?
C9 O7 Co2 134.46(14) . . ?
Co3 O7 Co2 105.33(7) 2_575 . ?
C46 O8 Co2 120.67(13) . 2_575 ?
C46 O8 Co3 122.34(13) . 2_575 ?
Co2 O8 Co3 98.90(6) 2_575 2_575 ?
C46 O8 Co2 113.19(12) . . ?
Co2 O8 Co2 103.28(6) 2_575 . ?
Co3 O8 Co2 93.86(6) 2_575 . ?
C23 O9 Co4 128.76(15) . . ?
C23 O10 Co5 127.43(15) . . ?
C17 O11 Co4 115.11(13) . . ?
C17 O11 Co5 126.07(14) . . ?
Co4 O11 Co5 99.93(7) . . ?
C31 O17 Co6 124.47(15) . 2_666 ?
C40 O13 Co6 121.67(15) . . ?
C40 O13 Co4 110.31(13) . . ?
Co6 O13 Co4 105.17(7) . . ?
C40 O13 Co5 130.67(15) . . ?
Co6 O13 Co5 92.17(6) . . ?
Co4 O13 Co5 91.08(6) . . ?
C33 O14 Co6 125.50(15) . . ?
C33 O15 Co4 129.51(15) . . ?
C31 O16 Co5 126.12(14) . . ?
C25 O12 Co6 112.31(13) . . ?
C25 O12 Co5 118.41(13) . . ?
Co6 O12 Co5 94.62(6) . . ?
C25 O12 Co5 115.24(13) . 2_666 ?
Co6 O12 Co5 117.19(7) . 2_666 ?
Co5 O12 Co5 96.63(6) . 2_666 ?
C40 C39 N5 110.6(2) . . ?
C40 C39 H39A 109.5 . . ?
N5 C39 H39A 109.5 . . ?
C40 C39 H39B 109.5 . . ?
N5 C39 H39B 109.5 . . ?
H39A C39 H39B 108.1 . . ?
C40 C39A N5 111.9(9) . . ?
C40 C39A H39C 109.2 . . ?
N5 C39A H39C 109.2 . . ?
C40 C39A H39D 109.2 . . ?
N5 C39A H39D 109.2 . . ?
H39C C39A H39D 107.9 . . ?
C39A C40 O13 119.3(6) . . ?
O13 C40 C39 111.5(2) . . ?
O13 C40 H40A 109.3 . . ?
C39 C40 H40A 109.3 . . ?
O13 C40 H40B 109.3 . . ?
C39 C40 H40B 109.3 . . ?
H40A C40 H40B 108.0 . . ?
C39A C40 H40C 107.5 . . ?
O13 C40 H40C 107.5 . . ?
C39A C40 H40D 107.5 . . ?
O13 C40 H40D 107.5 . . ?
H40C C40 H40D 107.0 . . ?
N5 C35 C36 105.7(3) . . ?
N5 C35 H35A 110.6 . . ?
C36 C35 H35A 110.6 . . ?
N5 C35 H35B 110.6 . . ?
C36 C35 H35B 110.6 . . ?
H35A C35 H35B 108.7 . . ?
C35 C36 C37 104.2(3) . . ?
C35 C36 H36A 110.9 . . ?
C37 C36 H36A 110.9 . . ?
C35 C36 H36B 110.9 . . ?
C37 C36 H36B 110.9 . . ?
H36A C36 H36B 108.9 . . ?
N5 C35A C36A 110.0(14) . . ?
N5 C35A H35C 109.7 . . ?
C36A C35A H35C 109.7 . . ?
N5 C35A H35D 109.7 . . ?
C36A C35A H35D 109.7 . . ?
H35C C35A H35D 108.2 . . ?
C37 C36A C35A 108.2(14) . . ?
C37 C36A H36C 110.1 . . ?
C35A C36A H36C 110.1 . . ?
C37 C36A H36D 110.1 . . ?
C35A C36A H36D 110.1 . . ?
H36C C36A H36D 108.4 . . ?

loop_
_geom_bond_atom_site_label_1
_geom_bond_atom_site_label_2
_geom_bond_distance
_geom_bond_site_symmetry_2
_geom_bond_publ_flag
C1 O1 1.403(3) . ?
C1 C2 1.522(3) . ?
C1 H1A 0.9900 . ?
C1 H1B 0.9900 . ?
C2 N1 1.469(3) . ?
C2 H2A 0.9900 . ?
C2 H2B 0.9900 . ?
C3 N1 1.497(3) . ?
C3 C4 1.538(3) . ?
C3 H3A 0.9900 . ?
C3 H3B 0.9900 . ?
C4 C5 1.535(4) . ?
C4 H4A 0.9900 . ?
C4 H4B 0.9900 . ?
C5 C6 1.520(4) . ?
C5 H5A 0.9900 . ?
C5 H5B 0.9900 . ?
C6 N1 1.482(3) . ?
C6 H6A 0.9900 . ?
C6 H6B 0.9900 . ?
C7 O4 1.235(3) . ?
C7 O3 1.274(3) . ?
C7 C8 1.520(3) . ?
C8 H8A 0.9800 . ?
C8 H8B 0.9800 . ?
C8 H8C 0.9800 . ?
C9 O7 1.407(3) . ?
C9 C10 1.518(3) . ?
C9 H9A 0.9900 . ?
C9 H9B 0.9900 . ?
C10 N2 1.470(3) . ?
C10 H10A 0.9900 . ?
C10 H10B 0.9900 . ?
C11 N2 1.476(3) . ?
C11 C12 1.526(4) . ?
C11 H11A 0.9900 . ?
C11 H11B 0.9900 . ?
C12 C13 1.546(4) . ?
C12 H12A 0.9900 . ?
C12 H12B 0.9900 . ?
C13 C14 1.539(4) . ?
C13 H13A 0.9900 . ?
C13 H13B 0.9900 . ?
C14 N2 1.480(3) . ?
C14 H14A 0.9900 . ?
C14 H14B 0.9900 . ?
C15 O5 1.258(3) . ?
C15 O6 1.259(3) . ?
C15 C16 1.516(3) . ?
C16 H16A 0.9800 . ?
C16 H16B 0.9800 . ?
C16 H16C 0.9800 . ?
C17 O11 1.409(3) . ?
C17 C18 1.516(3) . ?
C17 H17A 0.9900 . ?
C17 H17B 0.9900 . ?
C18 N3 1.481(3) . ?
C18 H18A 0.9900 . ?
C18 H18B 0.9900 . ?
C19 N3 1.482(3) . ?
C19 C20 1.532(4) . ?
C19 H19A 0.9900 . ?
C19 H19B 0.9900 . ?
C20 C21 1.533(4) . ?
C20 H20A 0.9900 . ?
C20 H20B 0.9900 . ?
C21 C22 1.519(3) . ?
C21 H21A 0.9900 . ?
C21 H21B 0.9900 . ?
C22 N3 1.477(3) . ?
C22 H22A 0.9900 . ?
C22 H22B 0.9900 . ?
C23 O10 1.258(3) . ?
C23 O9 1.260(3) . ?
C23 C24 1.515(3) . ?
C24 H24A 0.9800 . ?
C24 H24B 0.9800 . ?
C24 H24C 0.9800 . ?
C25 O12 1.429(3) . ?
C25 C26 1.519(3) . ?
C25 H25A 0.9900 . ?
C25 H25B 0.9900 . ?
C26 N4 1.477(3) . ?
C26 H26A 0.9900 . ?
C26 H26B 0.9900 . ?
C27 N4 1.483(3) . ?
C27 C28 1.532(3) . ?
C27 H27A 0.9900 . ?
C27 H27B 0.9900 . ?
C28 C29 1.539(4) . ?
C28 H28A 0.9900 . ?
C28 H28B 0.9900 . ?
C29 C30 1.523(4) . ?
C29 H29A 0.9900 . ?
C29 H29B 0.9900 . ?
C30 N4 1.485(3) . ?
C30 H30A 0.9900 . ?
C30 H30B 0.9900 . ?
C31 O16 1.248(3) . ?
C31 O17 1.268(3) . ?
C31 C32 1.514(3) . ?
C32 H32A 0.9800 . ?
C32 H32B 0.9800 . ?
C32 H32C 0.9800 . ?
C33 O14 1.257(3) . ?
C33 O15 1.262(3) . ?
C33 C34 1.526(3) . ?
C34 H34A 0.9800 . ?
C34 H34B 0.9800 . ?
C34 H34C 0.9800 . ?
C37 C36A 1.36(2) . ?
C37 C38 1.544(3) . ?
C37 C36 1.544(5) . ?
C37 H37A 0.9900 . ?
C37 H37B 0.9900 . ?
C37 H37C 0.9900 . ?
C37 H37D 0.9900 . ?
C38 N5 1.462(3) . ?
C38 H38A 0.9900 . ?
C38 H38B 0.9900 . ?
C41 N6 1.491(3) . ?
C41 C42 1.520(3) . ?
C41 H41A 0.9900 . ?
C41 H41B 0.9900 . ?
C42 C43 1.546(3) . ?
C42 H42A 0.9900 . ?
C42 H42B 0.9900 . ?
C43 C44 1.527(3) . ?
C43 H43A 0.9900 . ?
C43 H43B 0.9900 . ?
C44 N6 1.484(3) . ?
C44 H44A 0.9900 . ?
C44 H44B 0.9900 . ?
C45 N6 1.483(3) . ?
C45 C46 1.526(3) . ?
C45 H45A 0.9900 . ?
C45 H45B 0.9900 . ?
C46 O8 1.417(3) . ?
C46 H46A 0.9900 . ?
C46 H46B 0.9900 . ?
Co1 O1 1.9464(16) . ?
Co1 O3 2.0027(16) . ?
Co1 O5 2.0212(17) . ?
Co1 O2 2.0887(15) . ?
Co1 N1 2.2522(19) . ?
Co2 O1 2.0269(15) . ?
Co2 O7 2.0572(16) . ?
Co2 O8 2.0660(15) 2_575 ?
Co2 N6 2.1669(19) . ?
Co2 O8 2.2097(15) . ?
Co2 O2 2.3236(16) . ?
Co3 O2 1.9353(15) . ?
Co3 O7 1.9375(15) 2_575 ?
Co3 O6 2.0127(16) . ?
Co3 O8 2.1390(15) 2_575 ?
Co3 N2 2.263(2) 2_575 ?
Co4 O11 1.9967(15) . ?
Co4 O15 2.0643(17) . ?
Co4 O9 2.0716(17) . ?
Co4 O13 2.1209(15) . ?
Co4 N5 2.298(2) . ?
Co4 N3 2.3860(19) . ?
Co5 O11 2.0379(16) . ?
Co5 O10 2.0709(17) . ?
Co5 O12 2.1031(16) . ?
Co5 O16 2.1065(16) . ?
Co5 O12 2.1150(15) 2_666 ?
Co5 O13 2.2064(15) . ?
Co6 O17 2.0139(16) 2_666 ?
Co6 O13 2.0435(16) . ?
Co6 O12 2.0647(15) . ?
Co6 O14 2.0710(16) . ?
Co6 N4 2.1898(19) . ?
N5 C35A 1.236(17) . ?
N5 C39 1.500(3) . ?
N5 C35 1.525(4) . ?
N5 C39A 1.625(15) . ?
O2 H2 1.0000 . ?
O13 C40 1.411(3) . ?
C39 C40 1.495(4) . ?
C39 H39A 0.9900 . ?
C39 H39B 0.9900 . ?
C39A C40 1.342(14) . ?
C39A H39C 0.9900 . ?
C39A H39D 0.9900 . ?
C40 H40A 0.9900 . ?
C40 H40B 0.9900 . ?
C40 H40C 0.9900 . ?
C40 H40D 0.9900 . ?
C35 C36 1.541(5) . ?
C35 H35A 0.9900 . ?
C35 H35B 0.9900 . ?
C36 H36A 0.9900 . ?
C36 H36B 0.9900 . ?
C35A C36A 1.56(2) . ?
C35A H35C 0.9900 . ?
C35A H35D 0.9900 . ?
C36A H36C 0.9900 . ?
C36A H36D 0.9900 . ?

loop_
_geom_hbond_atom_site_label_D
_geom_hbond_atom_site_label_H
_geom_hbond_atom_site_label_A
_geom_hbond_distance_DH
_geom_hbond_distance_HA
_geom_hbond_distance_DA
_geom_hbond_angle_DHA
_geom_hbond_site_symmetry_A
_geom_hbond_publ_flag
O2 H2 O4 1.00 2.02 2.735(2) 126.8 . yes

loop_
_geom_torsion_atom_site_label_1
_geom_torsion_atom_site_label_2
_geom_torsion_atom_site_label_3
_geom_torsion_atom_site_label_4
_geom_torsion
_geom_torsion_site_symmetry_1
_geom_torsion_site_symmetry_2
_geom_torsion_site_symmetry_3
_geom_torsion_site_symmetry_4
_geom_torsion_publ_flag
O1 C1 C2 N1 51.5(3) . . . . ?
N1 C3 C4 C5 -7.3(3) . . . . ?
C3 C4 C5 C6 -19.2(3) . . . . ?
C4 C5 C6 N1 39.1(2) . . . . ?
O7 C9 C10 N2 47.4(3) . . . . ?
N2 C11 C12 C13 36.9(2) . . . . ?
C11 C12 C13 C14 -15.0(3) . . . . ?
C12 C13 C14 N2 -12.0(3) . . . . ?
O11 C17 C18 N3 59.7(3) . . . . ?
N3 C19 C20 C21 21.8(3) . . . . ?
C19 C20 C21 C22 6.1(3) . . . . ?
C20 C21 C22 N3 -32.0(3) . . . . ?
O12 C25 C26 N4 -48.5(3) . . . . ?
N4 C27 C28 C29 28.4(3) . . . . ?
C27 C28 C29 C30 -3.3(3) . . . . ?
C28 C29 C30 N4 -22.9(3) . . . . ?
C36A C37 C38 N5 -2.6(11) . . . . ?
C36 C37 C38 N5 -24.6(4) . . . . ?
N6 C41 C42 C43 -30.9(2) . . . . ?
C41 C42 C43 C44 4.0(2) . . . . ?
C42 C43 C44 N6 24.4(2) . . . . ?
N6 C45 C46 O8 42.3(2) . . . . ?
C1 C2 N1 C6 -171.67(18) . . . . ?
C1 C2 N1 C3 72.1(2) . . . . ?
C1 C2 N1 Co1 -47.69(19) . . . . ?
C5 C6 N1 C2 -165.50(19) . . . . ?
C5 C6 N1 C3 -44.4(2) . . . . ?
C5 C6 N1 Co1 81.01(19) . . . . ?
C4 C3 N1 C2 152.88(19) . . . . ?
C4 C3 N1 C6 32.0(2) . . . . ?
C4 C3 N1 Co1 -95.73(19) . . . . ?
C9 C10 N2 C11 -174.9(2) . . . . ?
C9 C10 N2 C14 68.8(2) . . . . ?
C9 C10 N2 Co3 -47.5(2) . . . 2_575 ?
C12 C11 N2 C10 -167.1(2) . . . . ?
C12 C11 N2 C14 -45.3(2) . . . . ?
C12 C11 N2 Co3 77.8(2) . . . 2_575 ?
C13 C14 N2 C10 156.37(19) . . . . ?
C13 C14 N2 C11 35.6(2) . . . . ?
C13 C14 N2 Co3 -93.95(18) . . . 2_575 ?
C21 C22 N3 C18 165.41(19) . . . . ?
C21 C22 N3 C19 46.2(2) . . . . ?
C21 C22 N3 Co4 -83.2(2) . . . . ?
C17 C18 N3 C22 77.8(2) . . . . ?
C17 C18 N3 C19 -168.5(2) . . . . ?
C17 C18 N3 Co4 -44.8(2) . . . . ?
C20 C19 N3 C22 -42.0(2) . . . . ?
C20 C19 N3 C18 -162.1(2) . . . . ?
C20 C19 N3 Co4 86.6(2) . . . . ?
C25 C26 N4 C27 -67.9(2) . . . . ?
C25 C26 N4 C30 177.6(2) . . . . ?
C25 C26 N4 Co6 51.60(19) . . . . ?
C28 C27 N4 C26 -162.3(2) . . . . ?
C28 C27 N4 C30 -42.9(2) . . . . ?
C28 C27 N4 Co6 86.1(2) . . . . ?
C29 C30 N4 C26 161.9(2) . . . . ?
C29 C30 N4 C27 41.2(2) . . . . ?
C29 C30 N4 Co6 -83.7(2) . . . . ?
C37 C38 N5 C35A 12.6(13) . . . . ?
C37 C38 N5 C39 -74.0(3) . . . . ?
C37 C38 N5 C35 40.4(3) . . . . ?
C37 C38 N5 C39A -102.0(5) . . . . ?
C37 C38 N5 Co4 167.51(19) . . . . ?
C46 C45 N6 C44 178.06(18) . . . . ?
C46 C45 N6 C41 64.9(2) . . . . ?
C46 C45 N6 Co2 -58.16(19) . . . . ?
C43 C44 N6 C45 -163.66(18) . . . . ?
C43 C44 N6 C41 -43.9(2) . . . . ?
C43 C44 N6 Co2 80.45(19) . . . . ?
C42 C41 N6 C45 165.89(17) . . . . ?
C42 C41 N6 C44 46.4(2) . . . . ?
C42 C41 N6 Co2 -78.44(18) . . . . ?
C2 C1 O1 Co1 -24.8(2) . . . . ?
C2 C1 O1 Co2 168.00(15) . . . . ?
O4 C7 O3 Co1 -4.0(4) . . . . ?
C8 C7 O3 Co1 175.67(17) . . . . ?
O6 C15 O5 Co1 10.0(4) . . . . ?
C16 C15 O5 Co1 -169.87(18) . . . . ?
O5 C15 O6 Co3 -2.8(4) . . . . ?
C16 C15 O6 Co3 177.09(16) . . . . ?
C10 C9 O7 Co3 -18.2(3) . . . 2_575 ?
C10 C9 O7 Co2 142.74(17) . . . . ?
C45 C46 O8 Co2 118.85(16) . . . 2_575 ?
C45 C46 O8 Co3 -115.12(17) . . . 2_575 ?
C45 C46 O8 Co2 -4.2(2) . . . . ?
O10 C23 O9 Co4 -14.0(3) . . . . ?
C24 C23 O9 Co4 165.97(15) . . . . ?
O9 C23 O10 Co5 11.6(3) . . . . ?
C24 C23 O10 Co5 -168.31(15) . . . . ?
C18 C17 O11 Co4 -38.8(2) . . . . ?
C18 C17 O11 Co5 -164.05(15) . . . . ?
O16 C31 O17 Co6 1.4(3) . . . 2_666 ?
C32 C31 O17 Co6 -177.27(16) . . . 2_666 ?
O15 C33 O14 Co6 -18.1(3) . . . . ?
C34 C33 O14 Co6 159.95(16) . . . . ?
O14 C33 O15 Co4 -24.2(3) . . . . ?
C34 C33 O15 Co4 157.75(16) . . . . ?
O17 C31 O16 Co5 57.1(3) . . . . ?
C32 C31 O16 Co5 -124.3(2) . . . . ?
C26 C25 O12 Co6 15.9(2) . . . . ?
C26 C25 O12 Co5 -92.87(19) . . . . ?
C26 C25 O12 Co5 153.55(15) . . . 2_666 ?
C38 N5 C39 C40 -85.5(3) . . . . ?
C35 N5 C39 C40 164.3(2) . . . . ?
Co4 N5 C39 C40 40.5(2) . . . . ?
C35A N5 C39A C40 91.0(13) . . . . ?
C38 N5 C39A C40 -164.0(10) . . . . ?
Co4 N5 C39A C40 -48.7(9) . . . . ?
N5 C39A C40 O13 46.5(11) . . . . ?
Co6 O13 C40 C39A -137.6(7) . . . . ?
Co4 O13 C40 C39A -13.8(8) . . . . ?
Co5 O13 C40 C39A 96.4(8) . . . . ?
Co6 O13 C40 C39 -82.3(2) . . . . ?
Co4 O13 C40 C39 41.5(2) . . . . ?
Co5 O13 C40 C39 151.66(17) . . . . ?
N5 C39 C40 O13 -58.0(3) . . . . ?
C38 N5 C35 C36 -41.1(3) . . . . ?
C39 N5 C35 C36 78.2(3) . . . . ?
Co4 N5 C35 C36 -167.4(2) . . . . ?
N5 C35 C36 C37 26.3(4) . . . . ?
C38 C37 C36 C35 -1.8(4) . . . . ?
C38 N5 C35A C36A -16.3(18) . . . . ?
C39A N5 C35A C36A 69.2(18) . . . . ?
Co4 N5 C35A C36A -166.9(9) . . . . ?
C38 C37 C36A C35A -6.1(15) . . . . ?
N5 C35A C36A C37 15(2) . . . . ?
